data_4081512
loop_
_publ_author_name
'Chen, Jiawei'
'Lalancette, Roger A.'
'J\"akle, Frieder'

_publ_section_title
;
 Stereoselective Ortho Borylation of Pyridylferrocenes
;
_journal_issue 20
_journal_name_full Organometallics
_journal_page_first 5843
_journal_paper_doi 10.1021/om400426g
_journal_volume 32
_journal_year 2013
_chemical_absolute_configuration syn
_chemical_formula_moiety '2(C23 H21 B Cl Fe N), C7 H8'
_chemical_formula_sum 'C53 H50 B2 Cl2 Fe2 N2'
_chemical_formula_weight 919.17
_chemical_name_systematic
; 
 ? 
;
_space_group_IT_number 5
_symmetry_cell_setting monoclinic
_symmetry_space_group_name_Hall 'C 2y'
_symmetry_space_group_name_H-M 'C 1 2 1'
_atom_sites_solution_hydrogens geom
_atom_sites_solution_primary direct
_atom_sites_solution_secondary difmap
_audit_creation_method SHELXL-97
_cell_angle_alpha 90.00
_cell_angle_beta 98.716(1)
_cell_angle_gamma 90.00
_cell_formula_units_Z 2
_cell_length_a 21.8206(3)
_cell_length_b 8.9498(1)
_cell_length_c 11.3981(1)
_cell_measurement_reflns_used 8643
_cell_measurement_temperature 100(2)
_cell_measurement_theta_max 70.59
_cell_measurement_theta_min 3.92
_cell_volume 2200.23(4)
_computing_cell_refinement 'APEX 2'
_computing_data_collection 'APEX 2 (Bruker, 2006)'
_computing_data_reduction 'SAINT (Bruker, 2005)'
_computing_molecular_graphics SHELXTL
_computing_publication_material SHELXTL
_computing_structure_refinement SHELXTL
_computing_structure_solution 'SHELXTL (Sheldrick, 2008b)'
_diffrn_ambient_temperature 100(2)
_diffrn_measured_fraction_theta_full 0.968
_diffrn_measured_fraction_theta_max 0.914
_diffrn_measurement_device_type 'Bruker SMART CCD Apex-II area-detector'
_diffrn_measurement_method '\f and \w'
_diffrn_radiation_monochromator graphite
_diffrn_radiation_source 'fine-focus sealed tube'
_diffrn_radiation_type CuK\a
_diffrn_radiation_wavelength 1.54178
_diffrn_reflns_av_R_equivalents 0.043
_diffrn_reflns_av_sigmaI/netI 0.067
_diffrn_reflns_limit_h_max 26
_diffrn_reflns_limit_h_min -25
_diffrn_reflns_limit_k_max 10
_diffrn_reflns_limit_k_min -9
_diffrn_reflns_limit_l_max 13
_diffrn_reflns_limit_l_min -13
_diffrn_reflns_number 10282
_diffrn_reflns_theta_full 67.50
_diffrn_reflns_theta_max 71.30
_diffrn_reflns_theta_min 3.92
_diffrn_standards_decay_% 0
_diffrn_standards_number 0
_exptl_absorpt_coefficient_mu 6.700
_exptl_absorpt_correction_T_max 0.5369
_exptl_absorpt_correction_T_min 0.1271
_exptl_absorpt_correction_type numerical
_exptl_absorpt_process_details 'SADABS (Sheldrick, 2008a)'
_exptl_crystal_colour red
_exptl_crystal_density_diffrn 1.387
_exptl_crystal_density_method 'not measured'
_exptl_crystal_description needle
_exptl_crystal_F_000 956
_exptl_crystal_size_max 0.52
_exptl_crystal_size_mid 0.16
_exptl_crystal_size_min 0.11
_refine_diff_density_max 0.33
_refine_diff_density_min -0.40
_refine_diff_density_rms 0.06
_refine_ls_abs_structure_details 'Flack (1983),1178 Friedel pairs'
_refine_ls_abs_structure_Flack 0.021(4)
_refine_ls_extinction_method 'SHELXTL (Sheldrick, 2008b)'
_refine_ls_goodness_of_fit_ref 1.05
_refine_ls_hydrogen_treatment constr
_refine_ls_matrix_type full
_refine_ls_number_parameters 280
_refine_ls_number_reflns 3267
_refine_ls_number_restraints 1
_refine_ls_restrained_S_all 1.05
_refine_ls_R_factor_all 0.045
_refine_ls_R_factor_gt 0.038
_refine_ls_shift/su_max 0.00
_refine_ls_shift/su_mean 0.00
_refine_ls_structure_factor_coef Fsqd
_refine_ls_weighting_details 'calc w=1/[\s^2^(Fo^2^)+(0.0331P)^2^] where P=(Fo^2^+2Fc^2^)/3'
_refine_ls_weighting_scheme calc
_refine_ls_wR_factor_gt 0.075
_refine_ls_wR_factor_ref 0.077
_reflns_number_gt 2987
_reflns_number_total 3267
_reflns_threshold_expression I>2\s(I)
_cod_data_source_file om400426g_si_002.cif
_cod_data_source_block (pS)-3
_cod_original_sg_symbol_H-M 'C 2'
_cod_database_code 4081512

loop_
_symmetry_equiv_pos_as_xyz
'x, y, z'
'-x, y, -z'
'x+1/2, y+1/2, z'
'-x+1/2, y+1/2, -z'

loop_
_atom_site_label
_atom_site_type_symbol
_atom_site_fract_x
_atom_site_fract_y
_atom_site_fract_z
_atom_site_U_iso_or_equiv
_atom_site_adp_type
_atom_site_occupancy
_atom_site_symmetry_multiplicity
_atom_site_calc_flag
_atom_site_refinement_flags
Fe1 Fe 0.23505(2) 0.12378(5) 0.24283(4) 0.01249(13) Uani 1 1 d .
C16 C 0.17779(15) -0.3377(3) 0.2814(3) 0.0182(8) Uani 1 1 d .
H16A H 0.1592 -0.4349 0.2580 0.027 Uiso 1 1 calc R
H16B H 0.2102 -0.3503 0.3503 0.027 Uiso 1 1 calc R
H16C H 0.1960 -0.2954 0.2153 0.027 Uiso 1 1 calc R
C2 C 0.19437(13) 0.1467(4) 0.3942(3) 0.0120(6) Uani 1 1 d .
C14 C 0.02118(14) -0.1804(4) 0.3344(3) 0.0160(7) Uani 1 1 d .
C5 C 0.26648(14) -0.0389(4) 0.3625(3) 0.0154(7) Uani 1 1 d .
H5 H 0.2853 -0.1369 0.3454 0.018 Uiso 1 1 calc R
C12 C 0.12840(15) -0.2335(3) 0.3132(3) 0.0147(7) Uani 1 1 d .
C3 C 0.25451(16) 0.2112(4) 0.4104(3) 0.0147(7) Uani 1 1 d .
H3 H 0.2643 0.3183 0.4299 0.018 Uiso 1 1 calc R
C9 C 0.2804(2) 0.2149(5) 0.1156(3) 0.0308(10) Uani 1 1 d .
H9 H 0.3237 0.2550 0.1283 0.037 Uiso 1 1 calc R
C13 C 0.06725(15) -0.2778(3) 0.3084(3) 0.0174(7) Uani 1 1 d .
H13 H 0.0563 -0.3778 0.2867 0.021 Uiso 1 1 calc R
C4 C 0.29856(15) 0.0994(4) 0.3923(3) 0.0175(8) Uani 1 1 d .
H4 H 0.3443 0.1152 0.3977 0.021 Uiso 1 1 calc R
C1 C 0.20237(14) -0.0087(3) 0.3650(3) 0.0126(7) Uani 1 1 d .
C6 C 0.1980(2) 0.0563(5) 0.0758(3) 0.0342(11) Uani 1 1 d .
H6 H 0.1725 -0.0353 0.0549 0.041 Uiso 1 1 calc R
C10 C 0.2630(2) 0.0671(4) 0.0856(3) 0.0279(10) Uani 1 1 d .
H10 H 0.2918 -0.0164 0.0734 0.033 Uiso 1 1 calc R
C15 C 0.03870(14) -0.0351(3) 0.3636(3) 0.0147(7) Uani 1 1 d .
H15 H 0.0082 0.0350 0.3789 0.018 Uiso 1 1 calc R
C17 C -0.04463(16) -0.2309(4) 0.3326(3) 0.0266(9) Uani 1 1 d .
H17A H -0.0466 -0.3010 0.3979 0.040 Uiso 1 1 calc R
H17B H -0.0593 -0.2804 0.2569 0.040 Uiso 1 1 calc R
H17C H -0.0709 -0.1441 0.3417 0.040 Uiso 1 1 calc R
C7 C 0.1753(2) 0.2002(5) 0.1013(3) 0.0353(11) Uani 1 1 d .
H7 H 0.1309 0.2277 0.1012 0.042 Uiso 1 1 calc R
C8 C 0.2262(2) 0.2965(4) 0.1262(3) 0.0315(9) Uani 1 1 d .
H8 H 0.2245 0.4048 0.1470 0.038 Uiso 1 1 calc R
C11 C 0.14314(14) -0.0860(3) 0.3468(3) 0.0119(7) Uani 1 1 d .
B1 B 0.12423(17) 0.1730(4) 0.4125(3) 0.0124(8) Uani 1 1 d .
N1 N 0.09811(12) 0.0092(3) 0.3707(2) 0.0111(5) Uani 1 1 d .
C20 C 0.14425(14) 0.1227(5) 0.7554(3) 0.0224(7) Uani 1 1 d .
H20 H 0.1658 0.0559 0.8120 0.027 Uiso 1 1 calc R
C19 C 0.14633(14) 0.1023(3) 0.6356(3) 0.0182(8) Uani 1 1 d .
H19 H 0.1693 0.0206 0.6113 0.022 Uiso 1 1 calc R
C18 C 0.11557(14) 0.1985(3) 0.5490(3) 0.0124(7) Uani 1 1 d .
C21 C 0.11078(16) 0.2405(4) 0.7925(3) 0.0221(8) Uani 1 1 d .
H21 H 0.1094 0.2553 0.8746 0.026 Uiso 1 1 calc R
C22 C 0.07963(15) 0.3358(4) 0.7097(3) 0.0200(8) Uani 1 1 d .
H22 H 0.0562 0.4161 0.7346 0.024 Uiso 1 1 calc R
C23 C 0.08217(14) 0.3153(4) 0.5893(3) 0.0167(7) Uani 1 1 d .
H23 H 0.0606 0.3828 0.5334 0.020 Uiso 1 1 calc R
C28 C 0.0000 0.7941(8) 0.0000 0.0383(16) Uani 1 2 d S
C27 C 0.0541(2) 0.7137(6) 0.0015(4) 0.0413(12) Uani 1 1 d .
H27 H 0.0922 0.7655 0.0027 0.050 Uiso 1 1 calc R
C26 C 0.0540(2) 0.5593(6) 0.0012(4) 0.0479(13) Uani 1 1 d .
H26 H 0.0919 0.5067 0.0018 0.057 Uiso 1 1 calc R
C25 C 0.0000 0.4810(8) 0.0000 0.0514(19) Uani 1 2 d S
H25 H 0.0000 0.3749 0.0000 0.062 Uiso 1 2 calc SR
C29 C 0.0000 0.9628(8) 0.0000 0.076(2) Uani 1 2 d S
H29A H -0.0307 0.9993 0.0477 0.114 Uiso 0.50 1 calc PR
H29B H -0.0105 0.9993 -0.0816 0.114 Uiso 0.50 1 calc PR
H29C H 0.0412 0.9993 0.0340 0.114 Uiso 0.50 1 calc PR
Cl1 Cl 0.07953(4) 0.31199(8) 0.30922(7) 0.01817(19) Uani 1 1 d .

loop_
_atom_site_aniso_label
_atom_site_aniso_U_11
_atom_site_aniso_U_22
_atom_site_aniso_U_33
_atom_site_aniso_U_23
_atom_site_aniso_U_13
_atom_site_aniso_U_12
Fe1 0.0150(3) 0.0104(2) 0.0125(2) 0.0012(2) 0.00346(19) -0.0007(2)
C16 0.0166(19) 0.0101(19) 0.0285(19) -0.0046(13) 0.0048(15) -0.0009(12)
C2 0.0162(16) 0.0100(16) 0.0095(14) 0.0005(14) 0.0006(12) -0.0018(14)
C14 0.0138(17) 0.0135(16) 0.0209(17) -0.0019(14) 0.0027(14) -0.0028(13)
C5 0.0160(18) 0.0146(16) 0.0152(16) 0.0048(13) 0.0014(14) 0.0032(13)
C12 0.0160(18) 0.0127(17) 0.0163(17) 0.0002(13) 0.0054(14) 0.0001(12)
C3 0.0202(19) 0.0131(16) 0.0112(16) -0.0049(14) 0.0037(14) -0.0067(13)
C9 0.031(3) 0.041(2) 0.022(2) 0.0041(19) 0.0116(18) -0.0082(19)
C13 0.0221(19) 0.0097(16) 0.0205(18) -0.0013(14) 0.0037(15) -0.0055(13)
C4 0.0086(16) 0.030(2) 0.0143(15) 0.0029(15) 0.0021(13) -0.0023(13)
C1 0.0139(17) 0.0122(16) 0.0121(15) 0.0034(13) 0.0037(13) 0.0023(12)
C6 0.055(3) 0.031(2) 0.0117(19) -0.0005(16) -0.0078(19) -0.016(2)
C10 0.045(3) 0.027(2) 0.0140(19) -0.0010(15) 0.0100(18) 0.0118(17)
C15 0.0110(17) 0.0162(16) 0.0167(16) -0.0021(14) 0.0018(14) 0.0017(13)
C17 0.0167(19) 0.021(2) 0.043(2) -0.0115(17) 0.0064(17) -0.0060(14)
C7 0.033(3) 0.061(3) 0.0120(19) 0.0095(19) 0.0030(18) 0.016(2)
C8 0.061(3) 0.0173(19) 0.0188(19) 0.0103(16) 0.0153(19) 0.0084(19)
C11 0.0123(17) 0.0129(16) 0.0102(15) 0.0026(13) 0.0007(13) 0.0021(12)
B1 0.013(2) 0.0075(18) 0.0161(19) 0.0007(13) 0.0001(16) -0.0017(12)
N1 0.0123(15) 0.0084(12) 0.0122(13) 0.0008(11) 0.0007(11) 0.0003(10)
C20 0.0268(19) 0.0201(17) 0.0193(16) 0.0062(19) 0.0001(14) -0.0001(18)
C19 0.0167(18) 0.0131(18) 0.0257(18) -0.0008(15) 0.0062(14) -0.0012(13)
C18 0.0095(17) 0.0109(14) 0.0169(17) -0.0010(13) 0.0023(14) -0.0066(12)
C21 0.023(2) 0.029(2) 0.0152(18) -0.0087(15) 0.0062(15) -0.0052(15)
C22 0.0151(18) 0.0189(18) 0.027(2) -0.0053(15) 0.0056(15) 0.0008(13)
C23 0.0104(16) 0.0170(16) 0.0219(17) -0.0021(15) 0.0002(13) -0.0024(14)
C28 0.042(4) 0.050(4) 0.023(3) 0.000 0.009(3) 0.000
C27 0.033(3) 0.058(3) 0.033(3) -0.009(2) 0.006(2) -0.009(2)
C26 0.041(3) 0.062(3) 0.039(3) -0.015(2) 0.004(2) 0.016(3)
C25 0.064(5) 0.041(4) 0.046(4) 0.000 -0.002(4) 0.000
C29 0.098(7) 0.052(5) 0.082(6) 0.000 0.027(5) 0.000
Cl1 0.0194(4) 0.0115(4) 0.0232(4) 0.0041(3) 0.0017(3) 0.0033(3)

loop_
_atom_type_symbol
_atom_type_description
_atom_type_scat_dispersion_real
_atom_type_scat_dispersion_imag
_atom_type_scat_source
C C 0.0181 0.0091 'International Tables Vol C Tables 4.2.6.8 and 6.1.1.4'
H H 0.0000 0.0000 'International Tables Vol C Tables 4.2.6.8 and 6.1.1.4'
B B 0.0090 0.0039 'International Tables Vol C Tables 4.2.6.8 and 6.1.1.4'
N N 0.0311 0.0180 'International Tables Vol C Tables 4.2.6.8 and 6.1.1.4'
Cl Cl 0.3639 0.7018 'International Tables Vol C Tables 4.2.6.8 and 6.1.1.4'
Fe Fe -1.1336 3.1974 'International Tables Vol C Tables 4.2.6.8 and 6.1.1.4'

loop_
_geom_angle_atom_site_label_1
_geom_angle_atom_site_label_2
_geom_angle_atom_site_label_3
_geom_angle
_geom_angle_site_symmetry_1
_geom_angle_site_symmetry_3
C8 Fe1 C7 40.35(17) . .
C8 Fe1 C1 151.97(14) . .
C7 Fe1 C1 119.29(16) . .
C8 Fe1 C4 127.89(15) . .
C7 Fe1 C4 166.47(16) . .
C1 Fe1 C4 68.33(12) . .
C8 Fe1 C5 165.95(15) . .
C7 Fe1 C5 151.69(16) . .
C1 Fe1 C5 41.03(12) . .
C4 Fe1 C5 41.26(13) . .
C8 Fe1 C6 68.26(16) . .
C7 Fe1 C6 40.92(15) . .
C1 Fe1 C6 109.53(14) . .
C4 Fe1 C6 150.47(16) . .
C5 Fe1 C6 117.20(15) . .
C8 Fe1 C10 68.00(15) . .
C7 Fe1 C10 68.17(16) . .
C1 Fe1 C10 129.54(14) . .
C4 Fe1 C10 116.82(15) . .
C5 Fe1 C10 107.10(14) . .
C6 Fe1 C10 40.36(16) . .
C8 Fe1 C9 40.48(16) . .
C7 Fe1 C9 67.91(17) . .
C1 Fe1 C9 166.75(15) . .
C4 Fe1 C9 107.14(15) . .
C5 Fe1 C9 127.48(15) . .
C6 Fe1 C9 67.85(16) . .
C10 Fe1 C9 40.18(15) . .
C8 Fe1 C3 107.83(14) . .
C7 Fe1 C3 128.98(16) . .
C1 Fe1 C3 68.26(12) . .
C4 Fe1 C3 40.77(13) . .
C5 Fe1 C3 69.40(13) . .
C6 Fe1 C3 168.09(16) . .
C10 Fe1 C3 149.98(15) . .
C9 Fe1 C3 117.06(15) . .
C8 Fe1 C2 117.49(14) . .
C7 Fe1 C2 108.92(15) . .
C1 Fe1 C2 41.27(12) . .
C4 Fe1 C2 68.68(12) . .
C5 Fe1 C2 69.90(13) . .
C6 Fe1 C2 130.36(15) . .
C10 Fe1 C2 168.59(14) . .
C9 Fe1 C2 150.19(14) . .
C3 Fe1 C2 40.36(12) . .
C12 C16 H16A 109.5 . .
C12 C16 H16B 109.5 . .
H16A C16 H16B 109.5 . .
C12 C16 H16C 109.5 . .
H16A C16 H16C 109.5 . .
H16B C16 H16C 109.5 . .
C3 C2 C1 106.2(3) . .
C3 C2 B1 144.1(3) . .
C1 C2 B1 108.9(2) . .
C3 C2 Fe1 69.12(17) . .
C1 C2 Fe1 68.30(17) . .
B1 C2 Fe1 131.8(2) . .
C15 C14 C13 117.2(3) . .
C15 C14 C17 121.0(3) . .
C13 C14 C17 121.8(3) . .
C1 C5 C4 106.0(3) . .
C1 C5 Fe1 69.37(17) . .
C4 C5 Fe1 69.27(17) . .
C1 C5 H5 127.0 . .
C4 C5 H5 127.0 . .
Fe1 C5 H5 127.0 . .
C13 C12 C11 117.5(3) . .
C13 C12 C16 122.1(3) . .
C11 C12 C16 120.4(3) . .
C2 C3 C4 109.1(3) . .
C2 C3 Fe1 70.52(17) . .
C4 C3 Fe1 69.26(18) . .
C2 C3 H3 125.5 . .
C4 C3 H3 125.5 . .
Fe1 C3 H3 125.5 . .
C10 C9 C8 108.0(4) . .
C10 C9 Fe1 69.8(2) . .
C8 C9 Fe1 69.1(2) . .
C10 C9 H9 126.0 . .
C8 C9 H9 126.0 . .
Fe1 C9 H9 126.0 . .
C12 C13 C14 122.2(3) . .
C12 C13 H13 118.9 . .
C14 C13 H13 118.9 . .
C3 C4 C5 108.9(3) . .
C3 C4 Fe1 69.97(18) . .
C5 C4 Fe1 69.46(17) . .
C3 C4 H4 125.5 . .
C5 C4 H4 125.5 . .
Fe1 C4 H4 125.5 . .
C5 C1 C2 109.8(3) . .
C5 C1 C11 139.4(3) . .
C2 C1 C11 110.8(3) . .
C5 C1 Fe1 69.61(17) . .
C2 C1 Fe1 70.42(17) . .
C11 C1 Fe1 125.1(2) . .
C10 C6 C7 107.4(3) . .
C10 C6 Fe1 69.8(2) . .
C7 C6 Fe1 69.2(2) . .
C10 C6 H6 126.3 . .
C7 C6 H6 126.3 . .
Fe1 C6 H6 126.3 . .
C9 C10 C6 108.4(4) . .
C9 C10 Fe1 70.0(2) . .
C6 C10 Fe1 69.8(2) . .
C9 C10 H10 125.8 . .
C6 C10 H10 125.8 . .
Fe1 C10 H10 125.8 . .
N1 C15 C14 121.4(3) . .
N1 C15 H15 119.3 . .
C14 C15 H15 119.3 . .
C14 C17 H17A 109.5 . .
C14 C17 H17B 109.5 . .
H17A C17 H17B 109.5 . .
C14 C17 H17C 109.5 . .
H17A C17 H17C 109.5 . .
H17B C17 H17C 109.5 . .
C8 C7 C6 107.9(4) . .
C8 C7 Fe1 69.7(2) . .
C6 C7 Fe1 69.9(2) . .
C8 C7 H7 126.0 . .
C6 C7 H7 126.0 . .
Fe1 C7 H7 126.0 . .
C7 C8 C9 108.3(4) . .
C7 C8 Fe1 70.0(2) . .
C9 C8 Fe1 70.4(2) . .
C7 C8 H8 125.8 . .
C9 C8 H8 125.8 . .
Fe1 C8 H8 125.8 . .
N1 C11 C12 120.2(3) . .
N1 C11 C1 109.1(3) . .
C12 C11 C1 130.7(3) . .
C2 B1 C18 113.7(3) . .
C2 B1 N1 97.5(2) . .
C18 B1 N1 108.9(2) . .
C2 B1 Cl1 115.7(2) . .
C18 B1 Cl1 112.6(2) . .
N1 B1 Cl1 106.8(2) . .
C15 N1 C11 121.5(3) . .
C15 N1 B1 125.3(3) . .
C11 N1 B1 113.2(2) . .
C19 C20 C21 120.0(3) . .
C19 C20 H20 120.0 . .
C21 C20 H20 120.0 . .
C20 C19 C18 121.9(3) . .
C20 C19 H19 119.0 . .
C18 C19 H19 119.0 . .
C23 C18 C19 116.6(3) . .
C23 C18 B1 124.7(3) . .
C19 C18 B1 118.6(3) . .
C22 C21 C20 119.4(3) . .
C22 C21 H21 120.3 . .
C20 C21 H21 120.3 . .
C21 C22 C23 120.4(3) . .
C21 C22 H22 119.8 . .
C23 C22 H22 119.8 . .
C18 C23 C22 121.6(3) . .
C18 C23 H23 119.2 . .
C22 C23 H23 119.2 . .
C27 C28 C27 117.2(7) . 2
C27 C28 C29 121.4(3) . .
C27 C28 C29 121.4(3) 2 .
C26 C27 C28 121.3(5) . .
C26 C27 H27 119.4 . .
C28 C27 H27 119.4 . .
C25 C26 C27 120.9(5) . .
C25 C26 H26 119.5 . .
C27 C26 H26 119.5 . .
C26 C25 C26 118.4(7) . 2
C26 C25 H25 120.8 . .
C26 C25 H25 120.8 2 .
C28 C29 H29A 109.5 . .
C28 C29 H29B 109.5 . .
H29A C29 H29B 109.5 . .
C28 C29 H29C 109.5 . .
H29A C29 H29C 109.5 . .
H29B C29 H29C 109.5 . .

loop_
_geom_bond_atom_site_label_1
_geom_bond_atom_site_label_2
_geom_bond_distance
_geom_bond_site_symmetry_2
Fe1 C8 2.029(3) .
Fe1 C7 2.033(4) .
Fe1 C1 2.038(3) .
Fe1 C4 2.039(3) .
Fe1 C5 2.041(3) .
Fe1 C6 2.043(4) .
Fe1 C10 2.043(4) .
Fe1 C9 2.046(4) .
Fe1 C3 2.048(3) .
Fe1 C2 2.067(3) .
C16 C12 1.510(4) .
C16 H16A 0.9800 .
C16 H16B 0.9800 .
C16 H16C 0.9800 .
C2 C3 1.420(4) .
C2 C1 1.447(4) .
C2 B1 1.593(5) .
C14 C15 1.382(4) .
C14 C13 1.396(5) .
C14 C17 1.503(4) .
C5 C1 1.429(4) .
C5 C4 1.438(4) .
C5 H5 1.0000 .
C12 C13 1.385(4) .
C12 C11 1.398(4) .
C3 C4 1.424(5) .
C3 H3 1.0000 .
C9 C10 1.404(5) .
C9 C8 1.410(6) .
C9 H9 1.0000 .
C13 H13 0.9500 .
C4 H4 1.0000 .
C1 C11 1.453(4) .
C6 C10 1.410(6) .
C6 C7 1.425(5) .
C6 H6 1.0000 .
C10 H10 1.0000 .
C15 N1 1.346(4) .
C15 H15 0.9500 .
C17 H17A 0.9800 .
C17 H17B 0.9800 .
C17 H17C 0.9800 .
C7 C8 1.401(6) .
C7 H7 1.0000 .
C8 H8 1.0000 .
C11 N1 1.359(4) .
B1 C18 1.613(5) .
B1 N1 1.618(4) .
B1 Cl1 1.880(4) .
C20 C19 1.386(4) .
C20 C21 1.385(5) .
C20 H20 0.9500 .
C19 C18 1.402(4) .
C19 H19 0.9500 .
C18 C23 1.391(4) .
C21 C22 1.373(5) .
C21 H21 0.9500 .
C22 C23 1.393(5) .
C22 H22 0.9500 .
C23 H23 0.9500 .
C28 C27 1.381(6) .
C28 C27 1.381(6) 2
C28 C29 1.510(10) .
C27 C26 1.382(6) .
C27 H27 0.9500 .
C26 C25 1.369(6) .
C26 H26 0.9500 .
C25 C26 1.369(6) 2
C25 H25 0.9500 .
C29 H29A 0.9800 .
C29 H29B 0.9800 .
C29 H29C 0.9800 .

loop_
_geom_torsion_atom_site_label_1
_geom_torsion_atom_site_label_2
_geom_torsion_atom_site_label_3
_geom_torsion_atom_site_label_4
_geom_torsion
_geom_torsion_site_symmetry_1
_geom_torsion_site_symmetry_4
C8 Fe1 C2 C3 -85.4(2) . .
C7 Fe1 C2 C3 -128.6(2) . .
C1 Fe1 C2 C3 118.3(3) . .
C4 Fe1 C2 C3 37.24(19) . .
C5 Fe1 C2 C3 81.5(2) . .
C6 Fe1 C2 C3 -169.4(2) . .
C10 Fe1 C2 C3 158.2(7) . .
C9 Fe1 C2 C3 -50.2(3) . .
C8 Fe1 C2 C1 156.3(2) . .
C7 Fe1 C2 C1 113.2(2) . .
C4 Fe1 C2 C1 -81.02(19) . .
C5 Fe1 C2 C1 -36.78(17) . .
C6 Fe1 C2 C1 72.4(2) . .
C10 Fe1 C2 C1 39.9(7) . .
C9 Fe1 C2 C1 -168.4(3) . .
C3 Fe1 C2 C1 -118.3(3) . .
C8 Fe1 C2 B1 59.9(3) . .
C7 Fe1 C2 B1 16.7(3) . .
C1 Fe1 C2 B1 -96.4(3) . .
C4 Fe1 C2 B1 -177.4(3) . .
C5 Fe1 C2 B1 -133.2(3) . .
C6 Fe1 C2 B1 -24.1(4) . .
C10 Fe1 C2 B1 -56.5(8) . .
C9 Fe1 C2 B1 95.1(4) . .
C3 Fe1 C2 B1 145.3(4) . .
C8 Fe1 C5 C1 161.2(6) . .
C7 Fe1 C5 C1 -55.8(4) . .
C4 Fe1 C5 C1 117.2(3) . .
C6 Fe1 C5 C1 -89.0(2) . .
C10 Fe1 C5 C1 -131.4(2) . .
C9 Fe1 C5 C1 -170.9(2) . .
C3 Fe1 C5 C1 80.17(19) . .
C2 Fe1 C5 C1 36.99(18) . .
C8 Fe1 C5 C4 44.1(7) . .
C7 Fe1 C5 C4 -173.0(3) . .
C1 Fe1 C5 C4 -117.2(3) . .
C6 Fe1 C5 C4 153.8(2) . .
C10 Fe1 C5 C4 111.4(2) . .
C9 Fe1 C5 C4 71.9(3) . .
C3 Fe1 C5 C4 -37.03(19) . .
C2 Fe1 C5 C4 -80.2(2) . .
C1 C2 C3 C4 -0.2(3) . .
B1 C2 C3 C4 167.7(4) . .
Fe1 C2 C3 C4 -58.7(2) . .
C1 C2 C3 Fe1 58.5(2) . .
B1 C2 C3 Fe1 -133.6(5) . .
C8 Fe1 C3 C2 111.7(2) . .
C7 Fe1 C3 C2 72.1(3) . .
C1 Fe1 C3 C2 -38.72(18) . .
C4 Fe1 C3 C2 -120.3(3) . .
C5 Fe1 C3 C2 -82.8(2) . .
C6 Fe1 C3 C2 42.9(8) . .
C10 Fe1 C3 C2 -171.5(3) . .
C9 Fe1 C3 C2 154.6(2) . .
C8 Fe1 C3 C4 -127.9(2) . .
C7 Fe1 C3 C4 -167.6(2) . .
C1 Fe1 C3 C4 81.6(2) . .
C5 Fe1 C3 C4 37.46(19) . .
C6 Fe1 C3 C4 163.2(7) . .
C10 Fe1 C3 C4 -51.2(4) . .
C9 Fe1 C3 C4 -85.1(2) . .
C2 Fe1 C3 C4 120.3(3) . .
C8 Fe1 C9 C10 -119.5(3) . .
C7 Fe1 C9 C10 -81.9(3) . .
C1 Fe1 C9 C10 43.6(7) . .
C4 Fe1 C9 C10 111.5(2) . .
C5 Fe1 C9 C10 70.5(3) . .
C6 Fe1 C9 C10 -37.5(2) . .
C3 Fe1 C9 C10 154.4(2) . .
C2 Fe1 C9 C10 -171.6(2) . .
C7 Fe1 C9 C8 37.7(2) . .
C1 Fe1 C9 C8 163.1(6) . .
C4 Fe1 C9 C8 -128.9(2) . .
C5 Fe1 C9 C8 -169.9(2) . .
C6 Fe1 C9 C8 82.0(3) . .
C10 Fe1 C9 C8 119.5(3) . .
C3 Fe1 C9 C8 -86.0(2) . .
C2 Fe1 C9 C8 -52.1(4) . .
C11 C12 C13 C14 0.7(5) . .
C16 C12 C13 C14 -178.1(3) . .
C15 C14 C13 C12 1.1(5) . .
C17 C14 C13 C12 -178.1(3) . .
C2 C3 C4 C5 0.7(4) . .
Fe1 C3 C4 C5 -58.7(2) . .
C2 C3 C4 Fe1 59.5(2) . .
C1 C5 C4 C3 -1.0(4) . .
Fe1 C5 C4 C3 59.0(2) . .
C1 C5 C4 Fe1 -60.0(2) . .
C8 Fe1 C4 C3 72.0(2) . .
C7 Fe1 C4 C3 45.4(7) . .
C1 Fe1 C4 C3 -81.4(2) . .
C5 Fe1 C4 C3 -120.3(3) . .
C6 Fe1 C4 C3 -173.0(3) . .
C10 Fe1 C4 C3 154.1(2) . .
C9 Fe1 C4 C3 111.8(2) . .
C2 Fe1 C4 C3 -36.88(19) . .
C8 Fe1 C4 C5 -167.7(2) . .
C7 Fe1 C4 C5 165.7(6) . .
C1 Fe1 C4 C5 38.92(19) . .
C6 Fe1 C4 C5 -52.7(4) . .
C10 Fe1 C4 C5 -85.6(2) . .
C9 Fe1 C4 C5 -127.9(2) . .
C3 Fe1 C4 C5 120.3(3) . .
C2 Fe1 C4 C5 83.4(2) . .
C4 C5 C1 C2 0.8(3) . .
Fe1 C5 C1 C2 -59.1(2) . .
C4 C5 C1 C11 -179.5(3) . .
Fe1 C5 C1 C11 120.6(4) . .
C4 C5 C1 Fe1 59.9(2) . .
C3 C2 C1 C5 -0.4(3) . .
B1 C2 C1 C5 -173.0(3) . .
Fe1 C2 C1 C5 58.6(2) . .
C3 C2 C1 C11 179.8(2) . .
B1 C2 C1 C11 7.2(3) . .
Fe1 C2 C1 C11 -121.2(2) . .
C3 C2 C1 Fe1 -59.0(2) . .
B1 C2 C1 Fe1 128.5(2) . .
C8 Fe1 C1 C5 -170.4(3) . .
C7 Fe1 C1 C5 153.3(2) . .
C4 Fe1 C1 C5 -39.14(19) . .
C6 Fe1 C1 C5 109.3(2) . .
C10 Fe1 C1 C5 68.4(2) . .
C9 Fe1 C1 C5 33.2(7) . .
C3 Fe1 C1 C5 -83.2(2) . .
C2 Fe1 C1 C5 -121.1(3) . .
C8 Fe1 C1 C2 -49.4(4) . .
C7 Fe1 C1 C2 -85.7(2) . .
C4 Fe1 C1 C2 81.92(19) . .
C5 Fe1 C1 C2 121.1(3) . .
C6 Fe1 C1 C2 -129.6(2) . .
C10 Fe1 C1 C2 -170.5(2) . .
C9 Fe1 C1 C2 154.2(6) . .
C3 Fe1 C1 C2 37.89(17) . .
C8 Fe1 C1 C11 52.8(4) . .
C7 Fe1 C1 C11 16.5(3) . .
C4 Fe1 C1 C11 -175.9(3) . .
C5 Fe1 C1 C11 -136.8(4) . .
C6 Fe1 C1 C11 -27.4(3) . .
C10 Fe1 C1 C11 -68.4(3) . .
C9 Fe1 C1 C11 -103.6(6) . .
C3 Fe1 C1 C11 140.0(3) . .
C2 Fe1 C1 C11 102.2(3) . .
C8 Fe1 C6 C10 81.2(2) . .
C7 Fe1 C6 C10 118.7(3) . .
C1 Fe1 C6 C10 -128.7(2) . .
C4 Fe1 C6 C10 -48.4(4) . .
C5 Fe1 C6 C10 -84.6(2) . .
C9 Fe1 C6 C10 37.4(2) . .
C3 Fe1 C6 C10 154.1(7) . .
C2 Fe1 C6 C10 -170.6(2) . .
C8 Fe1 C6 C7 -37.6(2) . .
C1 Fe1 C6 C7 112.5(2) . .
C4 Fe1 C6 C7 -167.2(3) . .
C5 Fe1 C6 C7 156.7(2) . .
C10 Fe1 C6 C7 -118.7(3) . .
C9 Fe1 C6 C7 -81.4(3) . .
C3 Fe1 C6 C7 35.4(8) . .
C2 Fe1 C6 C7 70.7(3) . .
C8 C9 C10 C6 0.8(4) . .
Fe1 C9 C10 C6 59.5(3) . .
C8 C9 C10 Fe1 -58.7(3) . .
C7 C6 C10 C9 -0.4(4) . .
Fe1 C6 C10 C9 -59.6(3) . .
C7 C6 C10 Fe1 59.2(3) . .
C8 Fe1 C10 C9 37.5(2) . .
C7 Fe1 C10 C9 81.2(3) . .
C1 Fe1 C10 C9 -168.2(2) . .
C4 Fe1 C10 C9 -85.0(3) . .
C5 Fe1 C10 C9 -128.5(2) . .
C6 Fe1 C10 C9 119.4(3) . .
C3 Fe1 C10 C9 -50.2(4) . .
C2 Fe1 C10 C9 158.5(6) . .
C8 Fe1 C10 C6 -81.9(2) . .
C7 Fe1 C10 C6 -38.2(2) . .
C1 Fe1 C10 C6 72.4(3) . .
C4 Fe1 C10 C6 155.6(2) . .
C5 Fe1 C10 C6 112.1(2) . .
C9 Fe1 C10 C6 -119.4(3) . .
C3 Fe1 C10 C6 -169.6(3) . .
C2 Fe1 C10 C6 39.1(8) . .
C13 C14 C15 N1 -2.3(5) . .
C17 C14 C15 N1 176.9(3) . .
C10 C6 C7 C8 0.0(4) . .
Fe1 C6 C7 C8 59.5(3) . .
C10 C6 C7 Fe1 -59.6(3) . .
C1 Fe1 C7 C8 154.6(2) . .
C4 Fe1 C7 C8 33.1(8) . .
C5 Fe1 C7 C8 -166.9(3) . .
C6 Fe1 C7 C8 -119.0(3) . .
C10 Fe1 C7 C8 -81.3(3) . .
C9 Fe1 C7 C8 -37.8(2) . .
C3 Fe1 C7 C8 69.9(3) . .
C2 Fe1 C7 C8 110.5(2) . .
C8 Fe1 C7 C6 119.0(3) . .
C1 Fe1 C7 C6 -86.5(3) . .
C4 Fe1 C7 C6 152.1(6) . .
C5 Fe1 C7 C6 -47.9(4) . .
C10 Fe1 C7 C6 37.7(2) . .
C9 Fe1 C7 C6 81.2(3) . .
C3 Fe1 C7 C6 -171.2(2) . .
C2 Fe1 C7 C6 -130.5(2) . .
C6 C7 C8 C9 0.5(4) . .
Fe1 C7 C8 C9 60.2(3) . .
C6 C7 C8 Fe1 -59.7(3) . .
C10 C9 C8 C7 -0.8(4) . .
Fe1 C9 C8 C7 -60.0(3) . .
C10 C9 C8 Fe1 59.2(3) . .
C1 Fe1 C8 C7 -52.9(4) . .
C4 Fe1 C8 C7 -170.7(2) . .
C5 Fe1 C8 C7 153.8(6) . .
C6 Fe1 C8 C7 38.1(2) . .
C10 Fe1 C8 C7 81.7(3) . .
C9 Fe1 C8 C7 119.0(3) . .
C3 Fe1 C8 C7 -130.0(2) . .
C2 Fe1 C8 C7 -87.3(3) . .
C7 Fe1 C8 C9 -119.0(3) . .
C1 Fe1 C8 C9 -171.9(3) . .
C4 Fe1 C8 C9 70.3(3) . .
C5 Fe1 C8 C9 34.8(7) . .
C6 Fe1 C8 C9 -80.9(3) . .
C10 Fe1 C8 C9 -37.3(2) . .
C3 Fe1 C8 C9 111.1(2) . .
C2 Fe1 C8 C9 153.8(2) . .
C13 C12 C11 N1 -1.5(4) . .
C16 C12 C11 N1 177.4(3) . .
C13 C12 C11 C1 177.0(3) . .
C16 C12 C11 C1 -4.2(5) . .
C5 C1 C11 N1 176.2(4) . .
C2 C1 C11 N1 -4.1(3) . .
Fe1 C1 C11 N1 -84.3(3) . .
C5 C1 C11 C12 -2.4(6) . .
C2 C1 C11 C12 177.3(3) . .
Fe1 C1 C11 C12 97.2(4) . .
C3 C2 B1 C18 -60.0(5) . .
C1 C2 B1 C18 107.8(3) . .
Fe1 C2 B1 C18 -174.8(2) . .
C3 C2 B1 N1 -174.5(4) . .
C1 C2 B1 N1 -6.8(3) . .
Fe1 C2 B1 N1 70.6(3) . .
C3 C2 B1 Cl1 72.7(5) . .
C1 C2 B1 Cl1 -119.6(2) . .
Fe1 C2 B1 Cl1 -42.2(4) . .
C14 C15 N1 C11 1.6(5) . .
C14 C15 N1 B1 -175.7(3) . .
C12 C11 N1 C15 0.3(4) . .
C1 C11 N1 C15 -178.4(3) . .
C12 C11 N1 B1 178.0(3) . .
C1 C11 N1 B1 -0.8(3) . .
C2 B1 N1 C15 -177.8(3) . .
C18 B1 N1 C15 63.9(4) . .
Cl1 B1 N1 C15 -58.0(4) . .
C2 B1 N1 C11 4.6(3) . .
C18 B1 N1 C11 -113.7(3) . .
Cl1 B1 N1 C11 124.4(2) . .
C21 C20 C19 C18 0.4(5) . .
C20 C19 C18 C23 -0.6(5) . .
C20 C19 C18 B1 175.9(3) . .
C2 B1 C18 C23 130.3(3) . .
N1 B1 C18 C23 -122.2(3) . .
Cl1 B1 C18 C23 -3.8(4) . .
C2 B1 C18 C19 -46.0(4) . .
N1 B1 C18 C19 61.6(4) . .
Cl1 B1 C18 C19 179.9(2) . .
C19 C20 C21 C22 0.3(5) . .
C20 C21 C22 C23 -0.7(5) . .
C19 C18 C23 C22 0.2(5) . .
B1 C18 C23 C22 -176.1(3) . .
C21 C22 C23 C18 0.4(5) . .
C27 C28 C27 C26 0.2(4) 2 .
C29 C28 C27 C26 -179.8(4) . .
C28 C27 C26 C25 -0.3(8) . .
C27 C26 C25 C26 0.2(4) . 2
